data_6000392
loop_
_publ_author_name
'Lissner, Falk'
'Schleid, Thomas'

_publ_section_title
;
 Two novel sulfide chlorides of the lanthanides: Synthesis and crystal
 structure of Pr7S6Cl9 and Nd7S6Cl9
;
_journal_coden_ASTM ZAACAB
_journal_name_full
;
 Zeitschrift F\"ur Anorganische Und Allgemeine Chemie
;
_journal_page_first 1903
_journal_page_last 1908
_journal_paper_doi 10.1002/(SICI)1521-3749(1998110)624:11<1903::AID-ZAAC1903>3.0.CO;2-G
_journal_volume 624
_journal_year 1998
_chemical_formula_sum 'Cl9 Nd7 S6'
_space_group_crystal_system monoclinic
_space_group_IT_number 13
_space_group_name_Hall '-P 2yc'
_space_group_name_H-M_alt 'P 1 2/c 1'
_cell_angle_alpha 90
_cell_angle_beta 97.43(3)
_cell_angle_gamma 90
_cell_formula_units_Z 2
_cell_length_a 24.250(9)
_cell_length_b 6.642(2)
_cell_length_c 6.918(2)
_cell_volume 1104.92
_diffrn_measurement_device 'four-circle diffractometer'
_diffrn_measurement_device_type 'Siemens-Stoe AED2'
_diffrn_radiation_monochromator graphite
_diffrn_radiation_type MoK\a
_diffrn_radiation_wavelength 0.7107
_diffrn_reflns_limit_h_max 1
_diffrn_reflns_limit_h_min -9
_diffrn_reflns_limit_k_max 8
_diffrn_reflns_limit_k_min -8
_diffrn_reflns_limit_l_max 32
_diffrn_reflns_limit_l_min -32
_diffrn_reflns_theta_max 28
_diffrn_reflns_theta_min 1
_exptl_crystal_F_000 1338
_refine_ls_R_factor_all 0.060
_refine_ls_R_I_factor 0.061
_refine_ls_weighting_details 'w = 1.185\s(F~o~)^-2^'
_refine_ls_weighting_scheme calc
_refine_ls_wR_factor_all 0.048
_reflns_number_gt 2478
_reflns_number_total 2663
_reflns_threshold_expression '|F~o~| > 2\s(F~o~)'
_cod_depositor_comments
;
 Adding the atomic coordinates, anisotropic parameter values, R factor values
 and additional information after consulting the original publication.

 Antanas Vaitkus,
 2018-07-29
;
_cod_database_code 6000392

loop_
_space_group_symop_id
_space_group_symop_operation_xyz
1 x,y,z
2 -x,y,-z+1/2
3 -x,-y,-z
4 x,-y,z+1/2

loop_
_atom_site_aniso_label
_atom_site_aniso_U_11
_atom_site_aniso_U_22
_atom_site_aniso_U_33
_atom_site_aniso_U_23
_atom_site_aniso_U_13
_atom_site_aniso_U_12
Nd1 0.0270(6) 0.0255(6) 0.0414(7) 0 0.0014(5) 0
Nd2 0.0177(3) 0.0191(3) 0.0309(4) -0.0001(3) 0.0025(3) -0.0002(3)
Nd3 0.0171(3) 0.0186(4) 0.0303(4) 0.0004(3) 0.0035(3) 0.0002(3)
Nd4 0.0176(3) 0.0187(4) 0.0304(4) 0.0003(3) 0.0017(3) 0.0000(3)
S1 0.0164(14) 0.0175(15) 0.0275(16) -0.0018(13) 0.0003(12) 0.0012(13)
S2 0.0162(15) 0.0180(15) 0.0274(16) -0.0007(13) 0.0033(12) 0.0005(12)
S3 0.0211(16) 0.0233(17) 0.0331(18) -0.0013(15) 0.0010(14) 0.0014(14)
Cl1 0.0173(20) 0.0192(21) 0.0275(23) 0 0.0017(17) 0
Cl2 0.0281(17) 0.0284(18) 0.0389(20) -0.0018(15) 0.0031(15) 0.0001(15)
Cl3 0.0267(17) 0.0275(18) 0.0369(19) 0.0022(15) 0.0026(15) -0.0012(14)
Cl4 0.0311(19) 0.0296(19) 0.0434(21) 0.0002(16) 0.0062(16) -0.0035(15)
Cl5 0.0481(25) 0.0368(22) 0.0475(24) -0.0016(19) 0.0048(20) 0.0004(19)

loop_
_atom_site_label
_atom_site_type_symbol
_atom_site_site_symmetry_multiplicity
_atom_site_Wyckoff_symbol
_atom_site_fract_x
_atom_site_fract_y
_atom_site_fract_z
Nd1 Nd 2 e 0 0.2801(2) 0.25
Nd2 Nd 4 g 0.42946(3) 0.2934(1) 0.0079(1)
Nd3 Nd 4 g 0.14664(3) 0.2992(1) 0.8771(1)
Nd4 Nd 4 g 0.28849(3) 0.2981(1) 0.3636(1)
S1 S 4 g 0.3589(1) 0.5566(5) 0.1871(5)
S2 S 4 g 0.2159(1) 0.5519(5) 0.1185(5)
S3 S 4 g 0.0723(1) 0.5353(5) 0.0755(5)
Cl1 Cl 2 f 0.5 0.5591(7) 0.25
Cl2 Cl 4 g 0.3162(2) 0.0859(6) 0.0299(6)
Cl3 Cl 4 g 0.1865(2) 0.0715(6) 0.2323(5)
Cl4 Cl 4 g 0.0578(2) 0.0499(6) 0.9405(6)
Cl5 Cl 4 g 0.5607(2) 0.1009(7) 0.1247(6)
